data_7043507
loop_
_publ_author_name
'Manna, Utsab'
'Kayal, Santanu'
'Samanta, Soham'
'Das, Gopal'

_publ_section_title
;
 Fixation of Atmospheric CO2 as Novel Carbonate-(Water)2-Carbonate Cluster
 and Entrapment of Double Sulfate Within Linear Tetrameric Barrel of
 Neutral Bis-Urea Scaffold
;
_journal_name_full 'Dalton Trans.'
_journal_paper_doi 10.1039/C7DT01697B
_journal_year 2017
_chemical_formula_moiety 'C22 H18 Cl2 N4 O2, 3(C22 H20 Cl2 N4 O2), 4(C16 H36 N), 2(C O3), 2(H2O)'
_chemical_formula_sum 'C154 H226 Cl8 N20 O16'
_chemical_formula_weight 2893.11
_space_group_crystal_system monoclinic
_space_group_IT_number 9
_space_group_name_Hall 'C -2yc'
_space_group_name_H-M_alt 'C 1 c 1'
_symmetry_space_group_name_Hall 'C -2yc'
_symmetry_space_group_name_H-M 'C 1 c 1'
_atom_sites_solution_hydrogens geom
_audit_creation_method SHELXL-2014/7
_audit_update_record
;
2017-06-28 deposited with the CCDC.
2017-06-30 downloaded from the CCDC.
;
_cell_angle_alpha 90
_cell_angle_beta 97.383(4)
_cell_angle_gamma 90
_cell_formula_units_Z 4
_cell_length_a 28.8876(14)
_cell_length_b 23.2640(9)
_cell_length_c 24.7611(11)
_cell_measurement_reflns_used 3481
_cell_measurement_temperature 298(2)
_cell_measurement_theta_max 18.3330
_cell_measurement_theta_min 3.3420
_cell_volume 16502.5(13)
_computing_cell_refinement 'Bruker SMART'
_computing_data_collection 'Bruker SMART'
_computing_data_reduction 'Bruker SAINT'
_computing_molecular_graphics 'Bruker SHELXTL'
_computing_publication_material 'Bruker SHELXTL'
_computing_structure_refinement 'SHELXL-2014/7 (Sheldrick, 2014)'
_computing_structure_solution 'Bruker SHELXTL'
_diffrn_ambient_temperature 298(2)
_diffrn_measured_fraction_theta_full 0.998
_diffrn_measured_fraction_theta_max 0.882
_diffrn_measurement_device_type 'CCD and area detector'
_diffrn_measurement_method 'phi and omega scans'
_diffrn_radiation_type MoK\a
_diffrn_radiation_wavelength 0.71073
_diffrn_reflns_av_R_equivalents 0.0940
_diffrn_reflns_av_unetI/netI 0.2174
_diffrn_reflns_Laue_measured_fraction_full 0.998
_diffrn_reflns_Laue_measured_fraction_max 0.882
_diffrn_reflns_limit_h_max 37
_diffrn_reflns_limit_h_min -35
_diffrn_reflns_limit_k_max 27
_diffrn_reflns_limit_k_min -29
_diffrn_reflns_limit_l_max 33
_diffrn_reflns_limit_l_min -20
_diffrn_reflns_number 42484
_diffrn_reflns_point_group_measured_fraction_full 0.716
_diffrn_reflns_point_group_measured_fraction_max 0.603
_diffrn_reflns_theta_full 25.242
_diffrn_reflns_theta_max 28.770
_diffrn_reflns_theta_min 3.043
_diffrn_source 'sealed tube'
_exptl_absorpt_coefficient_mu 0.200
_exptl_absorpt_correction_type multi-scan
_exptl_absorpt_process_details SADABS
_exptl_crystal_colour colourless
_exptl_crystal_density_diffrn 1.164
_exptl_crystal_description needle
_exptl_crystal_F_000 6208.0
_exptl_crystal_size_max 0.28
_exptl_crystal_size_mid 0.24
_exptl_crystal_size_min 0.19
_exptl_transmission_factor_max 0.963
_exptl_transmission_factor_min 0.946
_refine_diff_density_max 0.303
_refine_diff_density_min -0.264
_refine_diff_density_rms 0.062
_refine_ls_abs_structure_details
;
 Classical Flack method preferred over Parsons because s.u. lower.
;
_refine_ls_abs_structure_Flack 0.21(14)
_refine_ls_extinction_coef 0.00000(6)
_refine_ls_extinction_expression Fc^*^=kFc[1+0.001xFc^2^\l^3^/sin(2\q)]^-1/4^
_refine_ls_extinction_method 'SHELXL-2014/7 (Sheldrick 2014'
_refine_ls_goodness_of_fit_ref 0.868
_refine_ls_hydrogen_treatment constr
_refine_ls_matrix_type full
_refine_ls_number_parameters 1748
_refine_ls_number_reflns 39853
_refine_ls_number_restraints 982
_refine_ls_restrained_S_all 0.939
_refine_ls_R_factor_all 0.2800
_refine_ls_R_factor_gt 0.1042
_refine_ls_shift/su_max 0.008
_refine_ls_shift/su_mean 0.002
_refine_ls_structure_factor_coef Fsqd
_refine_ls_weighting_details 'w=1/[\s^2^(Fo^2^)+(0.1683P)^2^+0.7269P] where P=(Fo^2^+2Fc^2^)/3'
_refine_ls_weighting_scheme calc
_refine_ls_wR_factor_gt 0.2619
_refine_ls_wR_factor_ref 0.3864
_reflns_Friedel_coverage 0.366
_reflns_Friedel_fraction_full 0.434
_reflns_Friedel_fraction_max 0.323
_reflns_number_gt 12984
_reflns_number_total 39853
_reflns_threshold_expression 'I > 2\s(I)'
_cod_data_source_file c7dt01697b2.cif
_cod_data_source_block MPDA-Cl-Me-TBACO3-H2O-1a
_cod_database_code 7043507
_shelx_shelxl_version_number 2014/7
_shelx_space_group_comment
;
The symmetry employed for this shelxl refinement is uniquely defined
by the following loop, which should always be used as a source of
symmetry information in preference to the above space-group names.
They are only intended as comments.
;

loop_
_space_group_symop_operation_xyz
'x, y, z'
'x, -y, z+1/2'
'x+1/2, y+1/2, z'
'x+1/2, -y+1/2, z+1/2'

loop_
_atom_site_label
_atom_site_type_symbol
_atom_site_fract_x
_atom_site_fract_y
_atom_site_fract_z
_atom_site_U_iso_or_equiv
_atom_site_adp_type
_atom_site_occupancy
_atom_site_site_symmetry_order
_atom_site_calc_flag
_atom_site_refinement_flags_posn
_atom_site_refinement_flags_adp
_atom_site_refinement_flags_occupancy
_atom_site_disorder_assembly
_atom_site_disorder_group
C57 C 0.3738(3) 0.6119(3) 0.3730(5) 0.083(5) Uani 1 1 d G U . . .
C56 C 0.4211(3) 0.6146(4) 0.3925(5) 0.088(5) Uani 1 1 d G U . . .
H56 H 0.4380 0.5810 0.4003 0.106 Uiso 1 1 calc R U . . .
C55 C 0.4430(3) 0.6677(5) 0.4004(5) 0.106(6) Uani 1 1 d G U . . .
H55 H 0.4747 0.6696 0.4134 0.127 Uiso 1 1 calc R U . . .
C54 C 0.4177(4) 0.7180(4) 0.3887(5) 0.112(6) Uani 1 1 d G U . . .
H54 H 0.4324 0.7535 0.3940 0.134 Uiso 1 1 calc R U . . .
C53 C 0.3705(3) 0.7152(4) 0.3692(4) 0.086(5) Uani 1 1 d G U . . .
C58 C 0.3485(3) 0.6622(4) 0.3613(4) 0.061(3) Uani 1 1 d G U . . .
H58 H 0.3169 0.6603 0.3483 0.074 Uiso 1 1 calc R U . . .
C33 C 0.4969(3) 0.8753(4) 0.7256(5) 0.098(5) Uani 1 1 d G U . . .
H33 H 0.4655 0.8745 0.7114 0.118 Uiso 1 1 calc R U . . .
C32 C 0.5209(3) 0.9272(3) 0.7301(5) 0.080(4) Uani 1 1 d G U . . .
H32 H 0.5056 0.9611 0.7189 0.097 Uiso 1 1 calc R U . . .
C31 C 0.5678(3) 0.9284(3) 0.7515(4) 0.060(3) Uani 1 1 d G U . . .
C36 C 0.5907(3) 0.8777(4) 0.7683(4) 0.063(4) Uani 1 1 d G U . . .
H36 H 0.6221 0.8785 0.7826 0.075 Uiso 1 1 calc R U . . .
C35 C 0.5667(3) 0.8258(3) 0.7638(4) 0.061(3) Uani 1 1 d G U . . .
C34 C 0.5198(3) 0.8246(3) 0.7425(5) 0.079(4) Uani 1 1 d G U . . .
H34 H 0.5037 0.7899 0.7394 0.094 Uiso 1 1 calc R U . . .
C10 C 0.8049(3) 0.9106(4) 0.7083(4) 0.057(3) Uani 1 1 d G U . . .
H10 H 0.7857 0.9088 0.7357 0.068 Uiso 1 1 calc R U . . .
C9 C 0.8186(3) 0.9637(3) 0.6901(4) 0.066(4) Uani 1 1 d G U . . .
C14 C 0.8473(3) 0.9664(4) 0.6492(4) 0.085(5) Uani 1 1 d G U . . .
H14 H 0.8565 1.0019 0.6370 0.102 Uiso 1 1 calc R U . . .
C13 C 0.8623(3) 0.9161(5) 0.6266(4) 0.082(4) Uani 1 1 d G U . . .
H13 H 0.8815 0.9180 0.5992 0.098 Uiso 1 1 calc R U . . .
C12 C 0.8485(3) 0.8631(4) 0.6448(4) 0.079(4) Uani 1 1 d G U . . .
H12 H 0.8586 0.8294 0.6297 0.095 Uiso 1 1 calc R U . . .
C11 C 0.8198(3) 0.8603(3) 0.6857(4) 0.073(4) Uani 1 1 d G U . . .
C77 C 0.5745(3) 0.1118(5) 0.5024(4) 0.097(5) Uani 1 1 d G U . . .
H77 H 0.5537 0.1076 0.5279 0.117 Uiso 1 1 calc R U . . .
C78 C 0.5896(4) 0.0639(4) 0.4762(4) 0.074(4) Uani 1 1 d G U . . .
H78 H 0.5789 0.0275 0.4840 0.088 Uiso 1 1 calc R U . . .
C79 C 0.6207(3) 0.0702(3) 0.4381(4) 0.065(4) Uani 1 1 d G U . . .
C80 C 0.6367(3) 0.1246(4) 0.4264(4) 0.055(3) Uani 1 1 d G U . . .
H80 H 0.6575 0.1288 0.4010 0.066 Uiso 1 1 calc R U . . .
C75 C 0.6217(3) 0.1726(3) 0.4527(4) 0.061(4) Uani 1 1 d G U . . .
C76 C 0.5906(3) 0.1662(4) 0.4907(4) 0.088(5) Uani 1 1 d G U . . .
H76 H 0.5805 0.1983 0.5083 0.105 Uiso 1 1 calc R U . . .
C16 C 0.7723(4) 0.6558(4) 0.6915(5) 0.091(5) Uani 1 1 d G U . . .
C22 C 0.7412(4) 0.6243(6) 0.7182(5) 0.115(6) Uani 1 1 d G U . . .
H22 H 0.7269 0.6413 0.7457 0.138 Uiso 1 1 calc R U . . .
C21 C 0.7316(5) 0.5674(6) 0.7037(6) 0.133(8) Uani 1 1 d G U . . .
H21 H 0.7108 0.5463 0.7215 0.160 Uiso 1 1 calc R U . . .
C19 C 0.7530(5) 0.5420(4) 0.6626(6) 0.113(6) Uani 1 1 d G U . . .
C18 C 0.7841(5) 0.5736(6) 0.6359(5) 0.100(5) Uani 1 1 d G U . . .
C17 C 0.7938(4) 0.6305(5) 0.6504(5) 0.097(5) Uani 1 1 d G U . . .
H17 H 0.8145 0.6515 0.6326 0.116 Uiso 1 1 calc R U . . .
C28 C 0.5962(4) 1.1382(4) 0.6665(5) 0.082(4) Uani 1 1 d G U . . .
H28 H 0.5929 1.1069 0.6429 0.099 Uiso 1 1 calc R U . . .
C27 C 0.6074(3) 1.1295(4) 0.7221(5) 0.084(5) Uani 1 1 d G U . . .
C26 C 0.6122(3) 1.1763(5) 0.7574(4) 0.081(4) Uani 1 1 d G U . . .
H26 H 0.6197 1.1705 0.7946 0.097 Uiso 1 1 calc R U . . .
C25 C 0.6058(4) 1.2317(4) 0.7369(5) 0.082(4) Uani 1 1 d G U . . .
C24 C 0.5946(4) 1.2404(4) 0.6812(5) 0.098(5) Uani 1 1 d G U . . .
C29 C 0.5898(4) 1.1936(5) 0.6460(4) 0.082(4) Uani 1 1 d G U . . .
H29 H 0.5823 1.1995 0.6087 0.098 Uiso 1 1 calc R U . . .
C72 C 0.6437(3) 0.3977(6) 0.5053(5) 0.118(7) Uani 1 1 d G U . . .
H72 H 0.6213 0.3746 0.5181 0.141 Uiso 1 1 calc R U . . .
C71 C 0.6712(4) 0.3759(4) 0.4679(5) 0.086(5) Uani 1 1 d G U . . .
C70 C 0.7047(4) 0.4105(6) 0.4486(5) 0.107(6) Uani 1 1 d G U . . .
H70 H 0.7231 0.3959 0.4236 0.129 Uiso 1 1 calc R U . . .
C69 C 0.7108(4) 0.4669(5) 0.4668(5) 0.102(6) Uani 1 1 d G U . . .
H69 H 0.7333 0.4900 0.4539 0.123 Uiso 1 1 calc R U . . .
C68 C 0.6834(4) 0.4887(4) 0.5042(5) 0.123(7) Uani 1 1 d G U . . .
C73 C 0.6498(4) 0.4541(6) 0.5234(5) 0.099(5) Uani 1 1 d G U . . .
C49 C 0.3179(4) 0.9152(4) 0.3694(5) 0.089(5) Uani 1 1 d G U . . .
C50 C 0.2801(4) 0.9481(6) 0.3468(5) 0.112(6) Uani 1 1 d G U . . .
H50 H 0.2552 0.9307 0.3254 0.135 Uiso 1 1 calc R U . . .
C51 C 0.2796(5) 1.0069(6) 0.3563(6) 0.122(7) Uani 1 1 d G U . . .
C46 C 0.3168(6) 1.0329(4) 0.3884(7) 0.140(8) Uani 1 1 d G U . . .
C47 C 0.3546(5) 1.0000(6) 0.4109(6) 0.131(7) Uani 1 1 d G U . . .
C48 C 0.3552(4) 0.9411(6) 0.4014(6) 0.114(6) Uani 1 1 d G U . . .
H48 H 0.3804 0.9191 0.4165 0.137 Uiso 1 1 calc R U . . .
C60 C 0.3383(4) 0.4080(4) 0.4033(5) 0.066(4) Uani 1 1 d G U . . .
C61 C 0.3491(4) 0.4034(4) 0.4595(5) 0.087(4) Uani 1 1 d G U . . .
H61 H 0.3528 0.4364 0.4809 0.104 Uiso 1 1 calc R U . . .
C62 C 0.3543(4) 0.3495(6) 0.4837(4) 0.098(5) Uani 1 1 d G U . . .
C63 C 0.3488(4) 0.3002(4) 0.4518(6) 0.097(5) Uani 1 1 d G U . . .
C64 C 0.3380(4) 0.3049(4) 0.3956(5) 0.070(4) Uani 1 1 d G U . . .
C65 C 0.3328(4) 0.3588(5) 0.3714(4) 0.091(5) Uani 1 1 d G U . . .
H65 H 0.3256 0.3619 0.3338 0.109 Uiso 1 1 calc R U . . .
C82 C 0.6648(5) -0.1268(7) 0.4005(5) 0.063(4) Uani 1 1 d . U . . .
C83 C 0.6297(6) -0.1620(6) 0.4182(6) 0.074(4) Uani 1 1 d . U . . .
H83 H 0.6023 -0.1455 0.4269 0.089 Uiso 1 1 calc R U . . .
C84 C 0.6358(6) -0.2192(7) 0.4225(6) 0.081(4) Uani 1 1 d . U . . .
C85 C 0.6755(8) -0.2510(9) 0.4064(7) 0.104(6) Uani 1 1 d . U . . .
C87 C 0.7085(7) -0.2080(10) 0.3874(7) 0.102(6) Uani 1 1 d . U . . .
H87 H 0.7364 -0.2224 0.3781 0.122 Uiso 1 1 calc R U . . .
C88 C 0.7025(6) -0.1530(10) 0.3825(7) 0.100(5) Uani 1 1 d . U . . .
H88 H 0.7240 -0.1310 0.3667 0.120 Uiso 1 1 calc R U . . .
C39 C 0.5824(6) 0.5960(6) 0.7460(8) 0.088(5) Uani 1 1 d D U . . .
H39 H 0.5597 0.6162 0.7237 0.105 Uiso 1 1 calc R U . . .
C38 C 0.6123(6) 0.6221(6) 0.7850(8) 0.076(4) Uani 1 1 d . U . . .
C44 C 0.6450(7) 0.5955(8) 0.8178(9) 0.114(6) Uani 1 1 d . U . . .
H44 H 0.6646 0.6153 0.8442 0.136 Uiso 1 1 calc R U . . .
C43 C 0.6488(7) 0.5347(9) 0.8108(10) 0.117(6) Uani 1 1 d . U . . .
H43 H 0.6703 0.5136 0.8340 0.141 Uiso 1 1 calc R U . . .
C41 C 0.6185(8) 0.5057(7) 0.7667(12) 0.122(7) Uani 1 1 d . U . . .
C40 C 0.5879(7) 0.5369(6) 0.7414(9) 0.107(6) Uani 1 1 d D U . . .
Cl3 Cl 0.6100(2) 1.2882(2) 0.7796(3) 0.1285(19) Uani 1 1 d . . . . .
Cl8 Cl 0.5939(3) -0.2618(2) 0.4464(3) 0.132(2) Uani 1 1 d . . . . .
Cl1 Cl 0.8540(3) 1.2923(3) 0.6997(3) 0.171(3) Uani 1 1 d . . . . .
Cl6A Cl 0.3357(3) 0.2464(3) 0.3569(3) 0.1218(19) Uani 0.9 1 d . . P . .
O11 O 0.2608(3) 0.5214(4) 0.3075(4) 0.072(3) Uani 1 1 d . . . . .
O10 O 0.2089(4) 0.4507(4) 0.2939(5) 0.081(3) Uani 1 1 d . . . . .
O9 O 0.1865(3) 0.5394(4) 0.3160(4) 0.072(3) Uani 1 1 d . . . . .
Cl5A Cl 0.3991(4) 1.0314(4) 0.4473(5) 0.178(4) Uani 0.8 1 d . . P . .
C52 C 0.3523(6) 0.8155(9) 0.3657(8) 0.091(5) Uani 1 1 d . . . . .
O8 O 0.6213(4) -0.0509(5) 0.4662(4) 0.083(3) Uani 1 1 d . . . . .
O6 O 0.3996(4) 0.5020(4) 0.4238(5) 0.083(3) Uani 1 1 d . U . . .
O7 O 0.6077(4) 0.2877(4) 0.4975(5) 0.090(3) Uani 1 1 d . . . . .
N10 N 0.3399(5) 0.7646(5) 0.3566(6) 0.076(4) Uani 1 1 d . . . . .
H10N H 0.3117 0.7583 0.3420 0.091 Uiso 1 1 calc R U . . .
N1 N 0.7778(4) 1.1024(5) 0.7339(5) 0.073(3) Uani 1 1 d . . . . .
H1N H 0.7640 1.0861 0.7586 0.088 Uiso 1 1 calc R U . . .
N12 N 0.3317(4) 0.4633(5) 0.3786(5) 0.069(3) Uani 1 1 d . U . . .
H12N H 0.3075 0.4692 0.3552 0.082 Uiso 1 1 calc R U . . .
O1 O 0.8219(4) 1.0863(4) 0.6642(4) 0.080(3) Uani 1 1 d . . . . .
N14 N 0.6397(4) 0.2259(5) 0.4380(5) 0.069(3) Uani 1 1 d . . . . .
H13P H 0.6544 0.2263 0.4100 0.082 Uiso 1 1 calc R U . . .
O12 O 0.6830(4) 0.2320(5) 0.3430(4) 0.087(3) Uani 1 1 d . . . . .
N6 N 0.5940(4) 0.9792(5) 0.7548(5) 0.069(3) Uani 1 1 d . . . . .
H6N H 0.6212 0.9778 0.7734 0.083 Uiso 1 1 calc R U . . .
N3 N 0.8025(4) 0.8063(6) 0.7060(5) 0.075(3) Uani 1 1 d . . . . .
H3N H 0.7877 0.8080 0.7339 0.090 Uiso 1 1 calc R U . . .
N13 N 0.6659(4) 0.3186(5) 0.4501(5) 0.074(3) Uani 1 1 d . . . . .
H13N H 0.6842 0.3079 0.4272 0.089 Uiso 1 1 calc R U . . .
N5 N 0.6137(4) 1.0725(6) 0.7447(5) 0.073(3) Uani 1 1 d . . . . .
H5N H 0.6385 1.0648 0.7665 0.087 Uiso 1 1 calc R U . . .
N15 N 0.6376(4) 0.0232(6) 0.4119(5) 0.075(3) Uani 1 1 d . . . . .
H15N H 0.6498 0.0300 0.3826 0.091 Uiso 1 1 calc R U . . .
N20 N 0.4942(4) 0.3789(6) 0.4016(4) 0.089(4) Uani 1 1 d D U . . .
N11 N 0.3498(4) 0.5587(4) 0.3681(5) 0.065(3) Uani 1 1 d . U . . .
H11N H 0.3233 0.5589 0.3479 0.078 Uiso 1 1 calc R U . . .
C59 C 0.3633(5) 0.5075(5) 0.3912(6) 0.061(3) Uani 1 1 d . U . . .
N9 N 0.3172(5) 0.8571(5) 0.3613(5) 0.081(4) Uani 1 1 d . . . . .
H9N H 0.2897 0.8435 0.3517 0.097 Uiso 1 1 calc R U . . .
C37 C 0.5805(6) 0.7196(7) 0.7731(7) 0.072(4) Uani 1 1 d . . . . .
O4 O 0.5409(4) 0.7077(5) 0.7491(6) 0.110(4) Uani 1 1 d . . . . .
O2 O 0.8340(4) 0.7414(5) 0.6519(5) 0.093(3) Uani 1 1 d . . . . .
O13 O 0.7286(4) 0.3044(5) 0.3714(6) 0.120(5) Uani 1 1 d . U . . .
O14 O 0.7484(4) 0.2477(5) 0.3078(5) 0.094(3) Uani 1 1 d . . . . .
C8 C 0.8010(5) 1.0660(6) 0.6999(6) 0.068(4) Uani 1 1 d . . . . .
N16 N 0.6592(4) -0.0692(6) 0.3936(5) 0.083(4) Uani 1 1 d . . . . .
H16N H 0.6702 -0.0540 0.3662 0.100 Uiso 1 1 calc R U . . .
N2 N 0.8013(4) 1.0102(6) 0.7159(5) 0.073(3) Uani 1 1 d . . . . .
H2N H 0.7895 1.0029 0.7453 0.088 Uiso 1 1 calc R U . . .
C153 C 0.2175(5) 0.5008(8) 0.3053(5) 0.073(5) Uani 1 1 d . . . . .
N18 N 0.4492(3) 0.8453(6) 0.2365(4) 0.094(4) Uani 1 1 d D U . . .
C81 C 0.6367(5) -0.0311(6) 0.4278(6) 0.055(3) Uani 1 1 d . . . . .
N17 N 0.6319(5) 0.8574(7) 0.6011(5) 0.098(5) Uani 1 1 d . . . . .
N4 N 0.7796(4) 0.7147(5) 0.7071(6) 0.079(4) Uani 1 1 d . . . . .
H4N H 0.7650 0.7266 0.7332 0.095 Uiso 1 1 calc R U . . .
C4 C 0.8107(6) 1.1954(8) 0.7172(7) 0.089(5) Uani 1 1 d . U . . .
H4 H 0.8377 1.1787 0.7073 0.107 Uiso 1 1 calc R U . . .
N19 N 0.3140(4) 0.6810(5) 0.5324(5) 0.098(4) Uani 1 1 d D . . . .
C74 C 0.6356(5) 0.2770(7) 0.4644(7) 0.074(4) Uani 1 1 d . . . . .
C5 C 0.7756(5) 1.1603(6) 0.7309(6) 0.067(4) Uani 1 1 d . U . . .
C15 C 0.8079(6) 0.7559(7) 0.6848(7) 0.074(4) Uani 1 1 d . . . . .
C124 C 0.2533(7) 0.4792(8) 0.5032(9) 0.129(8) Uani 1 1 d D U . . .
H12B H 0.2815 0.4636 0.5226 0.194 Uiso 1 1 calc R U . . .
H12C H 0.2406 0.4525 0.4757 0.194 Uiso 1 1 calc R U . . .
H12D H 0.2311 0.4857 0.5283 0.194 Uiso 1 1 calc R U . . .
C105 C 0.4638(6) 0.8518(9) 0.1808(5) 0.108(6) Uani 1 1 d D U . . .
H10A H 0.4767 0.8901 0.1787 0.130 Uiso 1 1 calc R U . . .
H10B H 0.4891 0.8249 0.1783 0.130 Uiso 1 1 calc R U . . .
C117 C 0.4919(4) 0.8636(10) 0.2734(6) 0.124(6) Uani 1 1 d D U . . .
H11A H 0.5014 0.9009 0.2612 0.149 Uiso 1 1 calc R U . . .
H11Z H 0.5168 0.8367 0.2689 0.149 Uiso 1 1 calc R U . . .
C3 C 0.8073(7) 1.2509(8) 0.7177(7) 0.090(5) Uani 1 1 d . U . . .
C141 C 0.5343(5) 0.4183(7) 0.4018(7) 0.089(5) Uani 1 1 d . U . . .
H14A H 0.5469 0.4137 0.3676 0.107 Uiso 1 1 calc R U . . .
H14B H 0.5583 0.4063 0.4307 0.107 Uiso 1 1 calc R U . . .
C110 C 0.4698(8) 0.7377(10) 0.2431(11) 0.137(7) Uani 1 1 d . U . . .
H11Y H 0.4816 0.7388 0.2082 0.164 Uiso 1 1 calc R U . . .
H11B H 0.4960 0.7419 0.2716 0.164 Uiso 1 1 calc R U . . .
C6 C 0.7368(6) 1.1884(7) 0.7471(7) 0.082(4) Uani 1 1 d . U . . .
H6 H 0.7118 1.1671 0.7564 0.098 Uiso 1 1 calc R U . . .
C149 C 0.4560(4) 0.3938(8) 0.3593(4) 0.094(5) Uani 1 1 d D U . . .
H14C H 0.4298 0.3689 0.3632 0.113 Uiso 1 1 calc R U . . .
H14D H 0.4464 0.4329 0.3656 0.113 Uiso 1 1 calc R U . . .
C137 C 0.5142(6) 0.3231(9) 0.3953(8) 0.101(6) Uani 1 1 d . U . . .
H13A H 0.5399 0.3179 0.4241 0.122 Uiso 1 1 calc R U . . .
H13B H 0.5271 0.3224 0.3610 0.122 Uiso 1 1 calc R U . . .
C154 C 0.7191(6) 0.2656(7) 0.3412(7) 0.074(4) Uani 1 1 d . U . . .
C121 C 0.2988(8) 0.6329(6) 0.4938(6) 0.119(7) Uani 1 1 d D U . . .
H21E H 0.3224 0.6283 0.4695 0.143 Uiso 1 1 calc R U . . .
H12E H 0.2703 0.6448 0.4716 0.143 Uiso 1 1 calc R U . . .
C125 C 0.2795(5) 0.6934(9) 0.5728(6) 0.104(6) Uani 1 1 d D U . . .
H13Y H 0.2907 0.7259 0.5953 0.125 Uiso 1 1 calc R U . . .
H12G H 0.2784 0.6604 0.5966 0.125 Uiso 1 1 calc R U . . .
C109 C 0.4349(6) 0.7860(6) 0.2467(9) 0.096(5) Uani 1 1 d . U . . .
H10C H 0.4075 0.7774 0.2210 0.116 Uiso 1 1 calc R U . . .
H10D H 0.4254 0.7849 0.2828 0.116 Uiso 1 1 calc R U . . .
C66 C 0.3542(7) 0.2414(9) 0.4812(9) 0.129(7) Uani 1 1 d . U . . .
H66A H 0.3269 0.2185 0.4707 0.193 Uiso 1 1 calc R U . . .
H66B H 0.3580 0.2473 0.5199 0.193 Uiso 1 1 calc R U . . .
H66C H 0.3811 0.2219 0.4712 0.193 Uiso 1 1 calc R U . . .
C150 C 0.4665(6) 0.3895(11) 0.3033(5) 0.143(8) Uani 1 1 d D U . . .
H15A H 0.4733 0.3498 0.2951 0.172 Uiso 1 1 calc R U . . .
H15B H 0.4939 0.4124 0.2991 0.172 Uiso 1 1 calc R U . . .
C113 C 0.4091(4) 0.8840(6) 0.2425(8) 0.114(7) Uani 1 1 d D U . . .
H11C H 0.4023 0.8814 0.2798 0.137 Uiso 1 1 calc R U . . .
H11D H 0.3820 0.8697 0.2192 0.137 Uiso 1 1 calc R U . . .
C145 C 0.4738(5) 0.3840(8) 0.4575(6) 0.096(5) Uani 1 1 d . U . . .
H14E H 0.4500 0.3548 0.4587 0.115 Uiso 1 1 calc R U . . .
H14F H 0.4587 0.4212 0.4588 0.115 Uiso 1 1 calc R U . . .
C101 C 0.5873(5) 0.8691(10) 0.5655(8) 0.114(7) Uani 1 1 d . U . . .
H10E H 0.5788 0.8347 0.5444 0.137 Uiso 1 1 calc R U . . .
H10F H 0.5932 0.8991 0.5399 0.137 Uiso 1 1 calc R U . . .
C89 C 0.6504(7) 0.9058(9) 0.6370(6) 0.099(6) Uani 1 1 d . U . . .
H89A H 0.6804 0.8943 0.6563 0.119 Uiso 1 1 calc R U . . .
H89B H 0.6294 0.9119 0.6641 0.119 Uiso 1 1 calc R U . . .
C2 C 0.7689(8) 1.2802(8) 0.7333(8) 0.103(5) Uani 1 1 d . U . . .
C94 C 0.7170(6) 0.8304(9) 0.5874(7) 0.110(6) Uani 1 1 d . U . . .
H94A H 0.7307 0.8673 0.5985 0.132 Uiso 1 1 calc R U . . .
H94B H 0.7182 0.8062 0.6195 0.132 Uiso 1 1 calc R U . . .
C127 C 0.2004(7) 0.7279(11) 0.5875(9) 0.151(9) Uani 1 1 d D U . . .
H12F H 0.1676 0.7244 0.5734 0.181 Uiso 1 1 calc R U . . .
H12H H 0.2062 0.7040 0.6198 0.181 Uiso 1 1 calc R U . . .
C90 C 0.6567(7) 0.9630(7) 0.6082(7) 0.095(5) Uani 1 1 d . U . . .
H90A H 0.6738 0.9561 0.5775 0.114 Uiso 1 1 calc R U . . .
H90B H 0.6262 0.9779 0.5940 0.114 Uiso 1 1 calc R U . . .
C114 C 0.4155(5) 0.9479(6) 0.2289(8) 0.114(6) Uani 1 1 d D U . . .
H11E H 0.4452 0.9623 0.2464 0.137 Uiso 1 1 calc R U . . .
H11F H 0.4138 0.9537 0.1899 0.137 Uiso 1 1 calc R U . . .
C86 C 0.6829(8) -0.3137(7) 0.4069(9) 0.131(8) Uani 1 1 d . U . . .
H86A H 0.7137 -0.3220 0.3981 0.197 Uiso 1 1 calc R U . . .
H86B H 0.6601 -0.3315 0.3805 0.197 Uiso 1 1 calc R U . . .
H86C H 0.6799 -0.3286 0.4425 0.197 Uiso 1 1 calc R U . . .
C111 C 0.4458(8) 0.6830(9) 0.2495(11) 0.140(8) Uani 1 1 d D U . . .
H11H H 0.4327 0.6831 0.2836 0.168 Uiso 1 1 calc R U . . .
H11G H 0.4204 0.6786 0.2201 0.168 Uiso 1 1 calc R U . . .
C138 C 0.4796(7) 0.2696(7) 0.3963(8) 0.108(6) Uani 1 1 d . U . . .
H13C H 0.4703 0.2670 0.4326 0.129 Uiso 1 1 calc R U . . .
H13D H 0.4516 0.2776 0.3713 0.129 Uiso 1 1 calc R U . . .
C146 C 0.5109(6) 0.3775(12) 0.5100(6) 0.157(9) Uani 1 1 d D U . . .
H14G H 0.5257 0.3401 0.5099 0.188 Uiso 1 1 calc R U . . .
H14H H 0.5349 0.4066 0.5096 0.188 Uiso 1 1 calc R U . . .
C1 C 0.7687(11) 1.3491(8) 0.7397(12) 0.191(12) Uani 1 1 d . U . . .
H1A H 0.7983 1.3615 0.7581 0.287 Uiso 1 1 calc R U . . .
H1B H 0.7443 1.3602 0.7606 0.287 Uiso 1 1 calc R U . . .
H1C H 0.7634 1.3665 0.7044 0.287 Uiso 1 1 calc R U . . .
C126 C 0.2297(6) 0.7065(11) 0.5451(7) 0.132(7) Uani 1 1 d D U . . .
H12T H 0.2308 0.7355 0.5172 0.158 Uiso 1 1 calc R U . . .
H12I H 0.2158 0.6720 0.5279 0.158 Uiso 1 1 calc R U . . .
C115 C 0.3746(6) 0.9778(9) 0.2517(9) 0.137(7) Uani 1 1 d D U . . .
H11I H 0.3768 0.9728 0.2909 0.164 Uiso 1 1 calc R U . . .
H11J H 0.3449 0.9625 0.2350 0.164 Uiso 1 1 calc R U . . .
C7 C 0.7357(7) 1.2450(7) 0.7493(7) 0.090(5) Uani 1 1 d . U . . .
H7 H 0.7104 1.2620 0.7628 0.108 Uiso 1 1 calc R U . . .
C129 C 0.3207(7) 0.7330(6) 0.4998(6) 0.116(7) Uani 1 1 d D U . . .
H12Z H 0.3435 0.7250 0.4752 0.139 Uiso 1 1 calc R U . . .
H12W H 0.2915 0.7430 0.4780 0.139 Uiso 1 1 calc R U . . .
C118 C 0.4875(6) 0.8679(10) 0.3344(7) 0.142(8) Uani 1 1 d D U . . .
H11V H 0.4897 0.8293 0.3494 0.171 Uiso 1 1 calc R U . . .
H11W H 0.4566 0.8822 0.3381 0.171 Uiso 1 1 calc R U . . .
C140 C 0.4668(10) 0.1598(8) 0.3804(11) 0.159(10) Uani 1 1 d . U . . .
H14I H 0.4387 0.1665 0.3560 0.239 Uiso 1 1 calc R U . . .
H14J H 0.4590 0.1520 0.4162 0.239 Uiso 1 1 calc R U . . .
H14K H 0.4831 0.1275 0.3678 0.239 Uiso 1 1 calc R U . . .
C123 C 0.2640(7) 0.5350(8) 0.4771(7) 0.134(8) Uani 1 1 d D U . . .
H12J H 0.2823 0.5275 0.4477 0.160 Uiso 1 1 calc R U . . .
H12K H 0.2350 0.5530 0.4616 0.160 Uiso 1 1 calc R U . . .
C144 C 0.5623(10) 0.5786(9) 0.4119(15) 0.205(13) Uani 1 1 d D U . . .
H14L H 0.5876 0.5969 0.3968 0.307 Uiso 1 1 calc R U . . .
H14M H 0.5644 0.5874 0.4500 0.307 Uiso 1 1 calc R U . . .
H12P H 0.5331 0.5925 0.3936 0.307 Uiso 1 1 calc R U . . .
C92 C 0.6900(6) 1.0591(8) 0.6163(8) 0.102(6) Uani 1 1 d . U . . .
H92A H 0.6610 1.0769 0.6022 0.153 Uiso 1 1 calc R U . . .
H92B H 0.7080 1.0518 0.5870 0.153 Uiso 1 1 calc R U . . .
H92C H 0.7072 1.0842 0.6424 0.153 Uiso 1 1 calc R U . . .
C95 C 0.7435(7) 0.8037(10) 0.5481(8) 0.113(7) Uani 1 1 d . U . . .
H95A H 0.7764 0.8119 0.5585 0.135 Uiso 1 1 calc R U . . .
H95B H 0.7343 0.8211 0.5127 0.135 Uiso 1 1 calc R U . . .
C106 C 0.4293(7) 0.8435(11) 0.1313(6) 0.145(8) Uani 1 1 d D U . . .
H10G H 0.4178 0.8043 0.1314 0.174 Uiso 1 1 calc R U . . .
H10H H 0.4029 0.8688 0.1341 0.174 Uiso 1 1 calc R U . . .
C128 C 0.2110(7) 0.7890(11) 0.6027(10) 0.141(8) Uani 1 1 d D U . . .
H12Y H 0.2032 0.8131 0.5714 0.212 Uiso 1 1 calc R U . . .
H12X H 0.2437 0.7927 0.6156 0.212 Uiso 1 1 calc R U . . .
H12L H 0.1931 0.8004 0.6309 0.212 Uiso 1 1 calc R U . . .
C93 C 0.6668(5) 0.8387(9) 0.5626(7) 0.113(6) Uani 1 1 d . U . . .
H93A H 0.6559 0.8028 0.5456 0.136 Uiso 1 1 calc R U . . .
H93B H 0.6663 0.8672 0.5340 0.136 Uiso 1 1 calc R U . . .
C96 C 0.7373(9) 0.7395(14) 0.5429(11) 0.176(11) Uani 1 1 d . U . . .
H96A H 0.7048 0.7308 0.5330 0.264 Uiso 1 1 calc R U . . .
H96B H 0.7483 0.7215 0.5770 0.264 Uiso 1 1 calc R U . . .
H96C H 0.7548 0.7253 0.5152 0.264 Uiso 1 1 calc R U . . .
C97 C 0.6275(8) 0.8048(7) 0.6379(7) 0.105(6) Uani 1 1 d . U . . .
H97A H 0.6574 0.7980 0.6595 0.126 Uiso 1 1 calc R U . . .
H97B H 0.6053 0.8139 0.6630 0.126 Uiso 1 1 calc R U . . .
C91 C 0.6808(7) 1.0053(9) 0.6424(8) 0.113(6) Uani 1 1 d . U . . .
H91A H 0.7104 0.9891 0.6584 0.135 Uiso 1 1 calc R U . . .
H91B H 0.6627 1.0134 0.6719 0.135 Uiso 1 1 calc R U . . .
C122 C 0.2903(8) 0.5751(7) 0.5174(7) 0.155(8) Uani 1 1 d D U . . .
H12M H 0.3201 0.5578 0.5310 0.186 Uiso 1 1 calc R U . . .
H10X H 0.2728 0.5801 0.5480 0.186 Uiso 1 1 calc R U . . .
C130 C 0.3370(9) 0.7822(7) 0.5352(8) 0.153(8) Uani 1 1 d D U . . .
H13X H 0.3694 0.7752 0.5493 0.184 Uiso 1 1 calc R U . . .
H13F H 0.3194 0.7818 0.5660 0.184 Uiso 1 1 calc R U . . .
C139 C 0.4976(9) 0.2127(11) 0.3822(10) 0.154(9) Uani 1 1 d . U . . .
H13E H 0.5251 0.2048 0.4079 0.185 Uiso 1 1 calc R U . . .
H12V H 0.5080 0.2163 0.3466 0.185 Uiso 1 1 calc R U . . .
C23 C 0.5895(9) 1.3013(7) 0.6593(10) 0.153(9) Uani 1 1 d . U . . .
H23A H 0.5832 1.3003 0.6202 0.229 Uiso 1 1 calc R U . . .
H23B H 0.6178 1.3222 0.6699 0.229 Uiso 1 1 calc R U . . .
H23C H 0.5641 1.3200 0.6738 0.229 Uiso 1 1 calc R U . . .
C98 C 0.6124(9) 0.7515(6) 0.6090(8) 0.141(8) Uani 1 1 d D U . . .
H98A H 0.6295 0.7466 0.5781 0.170 Uiso 1 1 calc R U . . .
H98B H 0.5794 0.7540 0.5953 0.170 Uiso 1 1 calc R U . . .
C102 C 0.5446(6) 0.8876(12) 0.5933(8) 0.169(9) Uani 1 1 d D U . . .
H10I H 0.5403 0.8613 0.6227 0.203 Uiso 1 1 calc R U . . .
H10J H 0.5493 0.9260 0.6083 0.203 Uiso 1 1 calc R U . . .
C103 C 0.5033(7) 0.8864(13) 0.5513(10) 0.260(15) Uani 1 1 d D U . . .
H10K H 0.5109 0.8856 0.5143 0.313 Uiso 1 1 calc R U . . .
H10L H 0.4809 0.8566 0.5570 0.313 Uiso 1 1 calc R U . . .
C142 C 0.5247(5) 0.4818(8) 0.4095(9) 0.102(5) Uani 1 1 d . U . . .
H14O H 0.4994 0.4941 0.3824 0.122 Uiso 1 1 calc R U . . .
H14P H 0.5152 0.4879 0.4452 0.122 Uiso 1 1 calc R U . . .
C119 C 0.5232(8) 0.9058(9) 0.3698(10) 0.201(12) Uani 1 1 d D U . . .
H11Q H 0.5545 0.8994 0.3610 0.241 Uiso 1 1 calc R U . . .
H11R H 0.5226 0.8982 0.4082 0.241 Uiso 1 1 calc R U . . .
C99 C 0.6207(11) 0.7006(8) 0.6461(9) 0.173(10) Uani 1 1 d D U . . .
H99A H 0.6012 0.7041 0.6751 0.207 Uiso 1 1 calc R U . . .
H99B H 0.6530 0.7008 0.6627 0.207 Uiso 1 1 calc R U . . .
C100 C 0.6102(15) 0.6429(13) 0.6168(15) 0.266(19) Uani 1 1 d . U . . .
H10M H 0.6176 0.6119 0.6421 0.399 Uiso 1 1 calc R U . . .
H17P H 0.6289 0.6395 0.5876 0.399 Uiso 1 1 calc R U . . .
H10O H 0.5778 0.6412 0.6025 0.399 Uiso 1 1 calc R U . . .
C132 C 0.3411(14) 0.9003(11) 0.5426(12) 0.250(17) Uani 1 1 d D U . . .
H13G H 0.3142 0.9243 0.5340 0.375 Uiso 1 1 calc R U . . .
H13H H 0.3681 0.9195 0.5324 0.375 Uiso 1 1 calc R U . . .
H13I H 0.3457 0.8925 0.5810 0.375 Uiso 1 1 calc R U . . .
C45 C 0.3151(12) 1.0973(10) 0.3991(15) 0.232(15) Uani 1 1 d . U . . .
H45A H 0.2833 1.1089 0.3997 0.347 Uiso 1 1 calc R U . . .
H45B H 0.3280 1.1177 0.3709 0.347 Uiso 1 1 calc R U . . .
H45C H 0.3329 1.1058 0.4337 0.347 Uiso 1 1 calc R U . . .
C116 C 0.3796(10) 1.0454(13) 0.2362(15) 0.200(13) Uani 1 1 d . U . . .
H11K H 0.3572 1.0547 0.2054 0.301 Uiso 1 1 calc R U . . .
H11L H 0.4105 1.0525 0.2275 0.301 Uiso 1 1 calc R U . . .
H11M H 0.3740 1.0688 0.2667 0.301 Uiso 1 1 calc R U . . .
C151 C 0.4262(8) 0.4101(11) 0.2647(8) 0.179(11) Uani 1 1 d D U . . .
H15C H 0.3972 0.3973 0.2766 0.215 Uiso 1 1 calc R U . A 1
H15D H 0.4280 0.3946 0.2287 0.215 Uiso 1 1 calc R U . A 1
C131 C 0.3337(14) 0.8433(8) 0.5110(12) 0.230(14) Uani 1 1 d D U . . .
H13J H 0.3556 0.8440 0.4844 0.276 Uiso 1 1 calc R U . . .
H13K H 0.3029 0.8459 0.4905 0.276 Uiso 1 1 calc R U . . .
C120 C 0.5067(14) 0.9675(10) 0.3552(15) 0.266(19) Uani 1 1 d D U . . .
H12O H 0.5238 0.9941 0.3798 0.399 Uiso 1 1 calc R U . . .
H12Q H 0.4740 0.9708 0.3580 0.399 Uiso 1 1 calc R U . . .
H12R H 0.5121 0.9761 0.3186 0.399 Uiso 1 1 calc R U . . .
Cl7 Cl 0.6143(2) 0.4830(3) 0.5686(3) 0.139(2) Uani 1 1 d . . . . .
C133 C 0.3580(4) 0.6650(9) 0.5648(5) 0.120(7) Uani 1 1 d D U . . .
H13L H 0.3521 0.6317 0.5864 0.144 Uiso 1 1 calc R U . . .
H13M H 0.3670 0.6962 0.5899 0.144 Uiso 1 1 calc R U . . .
O3 O 0.5445(4) 1.0403(5) 0.7054(5) 0.092(3) Uani 1 1 d . . . . .
N8 N 0.6140(5) 0.6811(6) 0.7950(5) 0.084(4) Uani 1 1 d . . . . .
H8N H 0.6374 0.6943 0.8163 0.101 Uiso 1 1 calc R U . . .
N7 N 0.5916(4) 0.7740(7) 0.7795(5) 0.083(4) Uani 1 1 d . . . . .
H7N H 0.6191 0.7797 0.7965 0.099 Uiso 1 1 calc R U . . .
C42 C 0.6230(8) 0.4362(8) 0.7601(12) 0.159(10) Uani 1 1 d . U . . .
H42A H 0.6305 0.4274 0.7243 0.239 Uiso 1 1 calc R U . . .
H42B H 0.5939 0.4183 0.7651 0.239 Uiso 1 1 calc R U . . .
H42C H 0.6472 0.4219 0.7869 0.239 Uiso 1 1 calc R U . . .
C134 C 0.4000(5) 0.6510(12) 0.5345(7) 0.167(9) Uani 1 1 d D U . . .
H13O H 0.3916 0.6203 0.5086 0.200 Uiso 1 1 calc R U . . .
H13Q H 0.4080 0.6847 0.5145 0.200 Uiso 1 1 calc R U . . .
C13C C 0.4414(6) 0.6331(11) 0.5738(9) 0.234(13) Uani 1 1 d D U . . .
H14Z H 0.4636 0.6124 0.5549 0.281 Uiso 1 1 calc R U . B 1
H13Z H 0.4317 0.6083 0.6017 0.281 Uiso 1 1 calc R U . B 1
C30 C 0.5807(6) 1.0301(6) 0.7318(7) 0.065(4) Uani 1 1 d . . . . .
C67 C 0.6862(6) 0.5558(6) 0.5204(9) 0.119(7) Uani 1 1 d . U . . .
H67A H 0.7004 0.5768 0.4935 0.179 Uiso 1 1 calc R U . . .
H67B H 0.7045 0.5603 0.5553 0.179 Uiso 1 1 calc R U . . .
H67C H 0.6553 0.5703 0.5220 0.179 Uiso 1 1 calc R U . . .
O5 O 0.3937(4) 0.8359(5) 0.3778(7) 0.119(5) Uani 1 1 d . . . . .
C143 C 0.5652(7) 0.5148(9) 0.4044(11) 0.155(9) Uani 1 1 d D U . . .
H14Q H 0.5741 0.5077 0.3686 0.186 Uiso 1 1 calc R U . . .
H14R H 0.5903 0.5004 0.4308 0.186 Uiso 1 1 calc R U . . .
O16 O 0.7107(4) 0.1489(5) 0.2506(5) 0.105(4) Uani 1 1 d . . . . .
O15 O 0.2405(5) 0.6278(7) 0.3752(6) 0.149(5) Uani 1 1 d . . . . .
Cl4 Cl 0.5473(3) 0.5033(3) 0.6916(3) 0.157(2) Uani 1 1 d . . . . .
C15A C 0.4276(15) 0.4763(11) 0.263(2) 0.186(18) Uani 0.5 1 d D U P C 1
H15E H 0.4310 0.4911 0.2995 0.279 Uiso 0.5 1 calc R U P C 1
H15F H 0.3991 0.4904 0.2433 0.279 Uiso 0.5 1 calc R U P C 1
H15G H 0.4535 0.4885 0.2452 0.279 Uiso 0.5 1 calc R U P C 1
C15B C 0.4375(16) 0.413(3) 0.2056(8) 0.23(2) Uani 0.5 1 d D U P C 2
H15H H 0.4154 0.3894 0.1828 0.344 Uiso 0.5 1 calc R U P C 2
H15I H 0.4684 0.3981 0.2042 0.344 Uiso 0.5 1 calc R U P C 2
H15J H 0.4356 0.4516 0.1930 0.344 Uiso 0.5 1 calc R U P C 2
C112 C 0.4782(10) 0.6350(12) 0.2488(16) 0.248(17) Uani 1 1 d D U . . .
H10P H 0.4611 0.5995 0.2452 0.372 Uiso 1 1 calc R U . . .
H11O H 0.4992 0.6345 0.2821 0.372 Uiso 1 1 calc R U . . .
H11P H 0.4958 0.6392 0.2186 0.372 Uiso 1 1 calc R U . . .
C147 C 0.4883(8) 0.3838(10) 0.5592(7) 0.192(12) Uani 1 1 d D U . . .
H14S H 0.4611 0.3591 0.5563 0.230 Uiso 1 1 calc R U . . .
H14T H 0.5097 0.3711 0.5903 0.230 Uiso 1 1 calc R U . . .
C18B C 0.4461(9) 0.8542(10) 0.0782(7) 0.191(11) Uani 1 1 d D U . . .
H18H H 0.4217 0.8428 0.0496 0.229 Uiso 1 1 calc R U . D 1
H18G H 0.4728 0.8295 0.0757 0.229 Uiso 1 1 calc R U . D 1
C148 C 0.4741(10) 0.4428(10) 0.5683(16) 0.30(2) Uani 1 1 d D U . . .
H14U H 0.4407 0.4448 0.5655 0.452 Uiso 1 1 calc R U . . .
H14V H 0.4849 0.4675 0.5414 0.452 Uiso 1 1 calc R U . . .
H14W H 0.4875 0.4551 0.6039 0.452 Uiso 1 1 calc R U . . .
Cl2 Cl 0.8118(2) 0.5450(3) 0.5871(3) 0.155(3) Uani 1 1 d . . . . .
C20 C 0.7420(9) 0.4805(8) 0.6492(11) 0.160(10) Uani 1 1 d . U . . .
H20A H 0.7582 0.4686 0.6197 0.239 Uiso 1 1 calc R U . . .
H20B H 0.7090 0.4763 0.6389 0.239 Uiso 1 1 calc R U . . .
H20C H 0.7516 0.4571 0.6806 0.239 Uiso 1 1 calc R U . . .
C104 C 0.4905(19) 0.9440(12) 0.570(2) 0.43(3) Uani 1 1 d D U . . .
H10R H 0.4769 0.9404 0.6031 0.650 Uiso 1 1 calc R U . . .
H10S H 0.4683 0.9614 0.5425 0.650 Uiso 1 1 calc R U . . .
H10T H 0.5179 0.9676 0.5759 0.650 Uiso 1 1 calc R U . . .
C18C C 0.4600(17) 0.9148(10) 0.0673(15) 0.180(19) Uani 0.5 1 d D U P E 1
H18A H 0.4348 0.9338 0.0452 0.270 Uiso 0.5 1 calc R U P E 1
H18B H 0.4871 0.9145 0.0486 0.270 Uiso 0.5 1 calc R U P E 1
H18C H 0.4670 0.9350 0.1012 0.270 Uiso 0.5 1 calc R U P E 1
C18A C 0.4692(18) 0.8001(14) 0.062(2) 0.25(3) Uani 0.5 1 d D U P E 2
H18D H 0.5023 0.8063 0.0646 0.370 Uiso 0.5 1 calc R U P E 2
H18E H 0.4569 0.7897 0.0259 0.370 Uiso 0.5 1 calc R U P E 2
H18F H 0.4633 0.7697 0.0869 0.370 Uiso 0.5 1 calc R U P E 2
C13A C 0.4629(18) 0.6871(15) 0.599(3) 0.31(4) Uani 0.5 1 d D U P F 1
H13R H 0.4561 0.6905 0.6355 0.465 Uiso 0.5 1 calc R U P F 1
H13S H 0.4504 0.7197 0.5780 0.465 Uiso 0.5 1 calc R U P F 1
H13T H 0.4961 0.6858 0.5985 0.465 Uiso 0.5 1 calc R U P F 1
C13B C 0.4645(17) 0.5779(13) 0.561(3) 0.27(3) Uani 0.5 1 d D U P F 2
H13U H 0.4413 0.5515 0.5444 0.400 Uiso 0.5 1 calc R U P F 2
H13W H 0.4802 0.5615 0.5938 0.400 Uiso 0.5 1 calc R U P F 2
H13V H 0.4867 0.5855 0.5360 0.400 Uiso 0.5 1 calc R U P F 2
Cl5B Cl 0.2486(10) 1.0501(10) 0.3425(19) 0.185(18) Uani 0.2 1 d . . P . .
Cl6B Cl 0.3807(9) 0.3143(14) 0.5228(11) 0.051(7) Uani 0.1 1 d . . P . .

loop_
_atom_site_aniso_label
_atom_site_aniso_U_11
_atom_site_aniso_U_22
_atom_site_aniso_U_33
_atom_site_aniso_U_23
_atom_site_aniso_U_13
_atom_site_aniso_U_12
C57 0.063(9) 0.116(14) 0.076(10) -0.002(9) 0.033(8) 0.000(9)
C56 0.053(8) 0.070(11) 0.142(14) 0.006(9) 0.011(9) -0.006(7)
C55 0.045(8) 0.113(14) 0.159(16) 0.045(12) 0.006(9) -0.002(9)
C54 0.035(8) 0.190(18) 0.106(13) 0.042(12) -0.005(8) -0.034(9)
C53 0.107(11) 0.115(13) 0.045(8) 0.025(8) 0.052(8) -0.011(10)
C58 0.070(8) 0.049(8) 0.071(9) -0.009(7) 0.030(7) -0.005(7)
C33 0.062(9) 0.094(13) 0.135(14) 0.010(11) -0.003(9) -0.010(9)
C32 0.077(10) 0.042(8) 0.123(13) -0.002(8) 0.015(9) 0.014(7)
C31 0.057(8) 0.060(9) 0.071(9) -0.005(7) 0.030(7) -0.004(6)
C36 0.066(8) 0.057(9) 0.070(9) 0.002(7) 0.026(7) 0.005(7)
C35 0.078(9) 0.020(7) 0.086(10) -0.007(6) 0.016(7) 0.011(6)
C34 0.053(8) 0.075(11) 0.106(12) -0.025(9) 0.005(8) -0.006(7)
C10 0.053(7) 0.045(8) 0.072(9) -0.022(7) 0.006(6) -0.003(6)
C9 0.072(8) 0.078(10) 0.052(8) -0.023(7) 0.027(7) -0.002(7)
C14 0.081(10) 0.131(14) 0.046(9) -0.014(9) 0.018(7) -0.021(9)
C13 0.084(9) 0.101(12) 0.065(10) -0.026(9) 0.031(8) -0.010(9)
C12 0.087(10) 0.093(12) 0.057(9) -0.033(8) 0.014(8) -0.012(8)
C11 0.050(7) 0.122(13) 0.044(8) 0.007(8) -0.002(6) -0.013(8)
C77 0.111(12) 0.090(12) 0.104(12) 0.016(10) 0.063(10) -0.005(10)
C78 0.105(10) 0.051(9) 0.066(10) -0.008(7) 0.019(8) -0.020(8)
C79 0.064(8) 0.081(11) 0.053(8) 0.005(7) 0.016(7) 0.002(7)
C80 0.052(7) 0.073(9) 0.043(7) 0.014(7) 0.015(6) -0.006(6)
C75 0.032(6) 0.088(11) 0.062(9) -0.016(7) 0.007(6) 0.007(6)
C76 0.072(9) 0.108(13) 0.086(11) 0.002(9) 0.020(8) 0.033(8)
C16 0.086(10) 0.088(13) 0.099(12) 0.005(10) 0.014(9) 0.009(9)
C22 0.113(13) 0.096(14) 0.139(16) 0.042(12) 0.026(12) 0.000(11)
C21 0.149(16) 0.126(17) 0.121(16) 0.016(13) 0.007(13) -0.089(13)
C19 0.120(15) 0.096(14) 0.109(15) 0.021(11) -0.034(12) -0.019(11)
C18 0.109(13) 0.069(12) 0.112(13) 0.009(10) -0.022(11) -0.004(10)
C17 0.075(10) 0.103(14) 0.107(13) -0.005(10) -0.004(9) 0.024(9)
C28 0.071(9) 0.093(12) 0.086(11) 0.008(9) 0.018(8) 0.025(8)
C27 0.021(6) 0.120(14) 0.109(13) -0.001(11) 0.001(7) 0.004(7)
C26 0.061(8) 0.088(12) 0.091(11) -0.001(10) 0.000(8) 0.009(8)
C25 0.096(10) 0.060(10) 0.093(12) -0.008(9) 0.027(9) 0.026(8)
C24 0.089(11) 0.099(13) 0.110(14) 0.008(11) 0.030(10) 0.016(9)
C29 0.106(11) 0.060(10) 0.086(11) 0.019(9) 0.043(9) 0.030(8)
C72 0.066(10) 0.174(18) 0.102(13) 0.005(12) -0.032(9) -0.065(11)
C71 0.059(9) 0.155(16) 0.042(9) -0.009(9) 0.003(7) -0.011(9)
C70 0.090(11) 0.125(15) 0.111(13) 0.027(12) 0.028(10) -0.014(11)
C69 0.113(13) 0.092(13) 0.097(13) 0.007(10) -0.004(11) -0.038(11)
C68 0.066(10) 0.190(19) 0.109(14) -0.039(13) -0.009(10) 0.005(12)
C73 0.041(8) 0.123(15) 0.123(13) -0.009(11) -0.030(8) -0.022(8)
C49 0.082(10) 0.075(12) 0.120(13) 0.013(10) 0.051(10) -0.015(9)
C50 0.100(12) 0.083(13) 0.157(16) 0.001(12) 0.029(12) 0.005(10)
C51 0.116(14) 0.075(13) 0.178(19) -0.016(13) 0.029(13) 0.000(11)
C46 0.136(17) 0.117(18) 0.17(2) 0.031(15) 0.049(15) 0.011(14)
C47 0.118(14) 0.101(15) 0.175(18) -0.043(14) 0.020(13) -0.062(12)
C48 0.087(12) 0.093(14) 0.161(17) -0.007(12) 0.016(12) -0.020(10)
C60 0.079(9) 0.035(8) 0.088(11) 0.015(7) 0.019(8) -0.010(6)
C61 0.084(10) 0.080(12) 0.094(12) -0.002(9) 0.008(9) -0.009(8)
C62 0.069(9) 0.088(12) 0.134(15) 0.002(11) 0.000(10) -0.028(9)
C63 0.075(10) 0.094(13) 0.124(14) 0.000(11) 0.020(10) -0.012(9)
C64 0.077(9) 0.041(8) 0.097(11) 0.001(8) 0.025(8) -0.008(6)
C65 0.066(9) 0.098(13) 0.110(13) -0.014(11) 0.012(9) 0.000(8)
C82 0.072(9) 0.064(10) 0.049(8) 0.011(7) -0.009(7) -0.019(7)
C83 0.113(11) 0.051(9) 0.061(9) 0.001(7) 0.022(8) -0.009(8)
C84 0.109(12) 0.069(11) 0.065(10) -0.009(8) 0.008(9) -0.034(9)
C85 0.129(14) 0.126(16) 0.054(10) 0.015(10) 0.000(10) -0.006(12)
C87 0.093(12) 0.123(16) 0.087(12) 0.017(12) 0.002(9) 0.007(12)
C88 0.080(11) 0.134(16) 0.086(12) 0.008(12) 0.014(9) 0.010(11)
C39 0.077(10) 0.075(11) 0.114(13) -0.010(10) 0.022(9) -0.008(9)
C38 0.077(10) 0.035(9) 0.117(13) 0.001(8) 0.016(9) -0.021(7)
C44 0.106(13) 0.086(14) 0.151(16) 0.031(12) 0.024(12) 0.003(11)
C43 0.108(13) 0.071(13) 0.171(18) 0.050(12) 0.016(13) 0.024(10)
C41 0.111(14) 0.028(9) 0.23(2) 0.006(12) 0.033(14) -0.012(9)
C40 0.085(11) 0.094(14) 0.143(16) -0.004(12) 0.025(11) -0.003(10)
Cl3 0.150(5) 0.083(4) 0.144(4) -0.023(3) -0.017(4) 0.017(3)
Cl8 0.180(5) 0.093(4) 0.132(4) 0.008(3) 0.054(4) -0.044(3)
Cl1 0.235(7) 0.138(5) 0.154(5) -0.008(4) 0.075(5) -0.101(5)
Cl6A 0.139(5) 0.101(4) 0.121(5) -0.013(3) -0.002(4) 0.012(3)
O11 0.041(5) 0.091(7) 0.084(7) -0.017(5) 0.009(4) -0.006(4)
O10 0.094(7) 0.022(5) 0.132(9) 0.005(6) 0.038(6) 0.012(5)
O9 0.075(6) 0.064(6) 0.081(7) -0.010(5) 0.027(5) -0.001(5)
Cl5A 0.178(8) 0.118(6) 0.223(10) -0.038(6) -0.038(7) -0.044(5)
C52 0.090(13) 0.094(15) 0.099(13) -0.002(11) 0.046(10) 0.024(11)
O8 0.099(7) 0.098(8) 0.061(6) 0.001(6) 0.041(6) -0.006(6)
O6 0.064(6) 0.076(7) 0.104(8) 0.016(6) -0.002(5) -0.009(5)
O7 0.079(7) 0.072(7) 0.126(9) -0.015(6) 0.035(7) 0.021(5)
N10 0.076(8) 0.043(8) 0.111(10) -0.014(7) 0.017(7) -0.004(6)
N1 0.106(9) 0.073(9) 0.051(7) -0.005(6) 0.050(7) 0.002(7)
N12 0.066(6) 0.057(7) 0.080(8) -0.016(6) 0.001(6) -0.004(5)
O1 0.105(7) 0.073(7) 0.070(7) 0.017(5) 0.035(6) -0.010(6)
N14 0.078(8) 0.064(8) 0.068(8) 0.001(6) 0.026(6) 0.004(6)
O12 0.095(7) 0.083(8) 0.085(7) -0.021(6) 0.021(6) -0.025(6)
N6 0.045(6) 0.083(10) 0.080(8) -0.002(7) 0.010(6) 0.005(6)
N3 0.077(8) 0.085(10) 0.063(8) 0.002(7) 0.008(6) 0.002(7)
N13 0.091(8) 0.044(7) 0.090(9) -0.011(6) 0.027(7) -0.008(6)
N5 0.044(6) 0.090(10) 0.083(9) 0.004(7) 0.008(6) 0.019(6)
N15 0.080(8) 0.089(10) 0.060(8) -0.005(7) 0.020(6) -0.015(7)
N20 0.058(7) 0.139(12) 0.078(9) -0.012(8) 0.030(7) 0.030(8)
N11 0.063(6) 0.043(6) 0.090(8) -0.005(5) 0.011(6) -0.004(5)
C59 0.071(8) 0.032(7) 0.081(9) -0.010(6) 0.016(6) 0.016(5)
N9 0.090(9) 0.059(8) 0.095(10) 0.005(7) 0.024(7) -0.017(7)
C37 0.092(12) 0.053(10) 0.073(10) -0.006(8) 0.020(9) -0.042(9)
O4 0.084(8) 0.080(8) 0.166(12) -0.017(8) 0.019(8) -0.030(6)
O2 0.080(7) 0.089(9) 0.113(9) -0.022(7) 0.023(7) 0.003(6)
O13 0.118(9) 0.082(8) 0.177(13) -0.065(9) 0.080(9) -0.024(7)
O14 0.080(7) 0.116(10) 0.087(8) -0.001(7) 0.009(6) 0.006(6)
C8 0.083(9) 0.051(9) 0.067(10) 0.029(8) -0.007(8) -0.010(7)
N16 0.084(8) 0.089(10) 0.075(9) 0.007(8) 0.000(7) -0.037(7)
N2 0.087(8) 0.093(10) 0.046(7) 0.009(6) 0.035(6) 0.002(7)
C153 0.075(10) 0.112(15) 0.037(8) 0.011(8) 0.025(7) 0.035(9)
N18 0.064(7) 0.143(14) 0.077(9) -0.003(8) 0.017(6) -0.011(8)
C81 0.067(8) 0.062(10) 0.039(8) -0.002(7) 0.018(7) 0.002(7)
N17 0.101(10) 0.152(14) 0.050(8) 0.022(9) 0.040(8) -0.003(9)
N4 0.082(8) 0.050(8) 0.102(10) -0.006(7) -0.001(7) 0.014(6)
C4 0.099(11) 0.093(13) 0.074(11) 0.001(9) 0.007(9) -0.003(10)
N19 0.076(9) 0.135(14) 0.076(10) -0.006(9) -0.018(7) -0.010(8)
C74 0.050(8) 0.088(12) 0.078(11) -0.010(9) -0.010(7) 0.033(8)
C5 0.078(9) 0.036(8) 0.084(10) 0.026(7) 0.002(8) -0.006(7)
C15 0.097(11) 0.044(9) 0.076(11) -0.020(8) -0.006(9) 0.008(8)
C124 0.122(15) 0.13(2) 0.15(2) -0.022(15) 0.065(14) 0.020(13)
C105 0.076(11) 0.147(17) 0.106(15) -0.015(12) 0.027(10) -0.026(10)
C117 0.042(7) 0.23(2) 0.100(10) 0.013(13) 0.003(7) 0.006(10)
C3 0.133(14) 0.069(12) 0.074(11) 0.016(9) 0.032(10) -0.029(10)
C141 0.061(9) 0.109(14) 0.103(12) 0.023(10) 0.030(9) 0.013(9)
C110 0.111(14) 0.130(17) 0.174(19) 0.024(15) 0.031(13) 0.026(13)
C6 0.084(10) 0.062(10) 0.101(12) -0.015(9) 0.017(9) -0.024(8)
C149 0.060(9) 0.166(15) 0.059(10) -0.002(9) 0.016(8) 0.010(9)
C137 0.067(9) 0.141(17) 0.097(13) -0.028(11) 0.016(9) 0.004(10)
C154 0.090(11) 0.041(10) 0.090(12) 0.008(8) 0.005(10) 0.003(8)
C121 0.152(16) 0.142(18) 0.067(12) -0.031(12) 0.033(11) -0.029(14)
C125 0.085(11) 0.201(19) 0.029(8) 0.010(9) 0.022(8) 0.005(11)
C109 0.088(11) 0.051(10) 0.156(16) 0.016(10) 0.039(11) -0.010(8)
C66 0.122(15) 0.125(17) 0.140(17) 0.033(14) 0.017(13) -0.010(13)
C150 0.078(11) 0.26(2) 0.089(13) -0.017(14) -0.002(10) 0.052(13)
C113 0.037(8) 0.19(2) 0.118(14) 0.005(14) 0.011(8) 0.020(10)
C145 0.053(8) 0.149(16) 0.090(12) -0.010(10) 0.029(8) 0.021(9)
C101 0.068(10) 0.18(2) 0.094(13) 0.040(12) 0.024(10) -0.007(11)
C89 0.118(13) 0.151(17) 0.029(8) -0.014(10) 0.012(8) 0.004(11)
C2 0.139(15) 0.084(13) 0.081(12) 0.000(10) -0.003(11) -0.001(12)
C94 0.095(12) 0.153(17) 0.080(12) 0.006(11) 0.002(10) 0.018(11)
C127 0.095(14) 0.23(3) 0.130(19) 0.055(19) 0.009(13) -0.007(17)
C90 0.157(15) 0.065(11) 0.062(10) -0.010(8) 0.015(10) -0.025(10)
C114 0.081(11) 0.118(16) 0.145(16) 0.020(13) 0.017(11) 0.015(10)
C86 0.19(2) 0.042(10) 0.142(17) -0.011(11) -0.042(15) 0.006(12)
C111 0.139(18) 0.121(19) 0.17(2) -0.045(16) 0.063(15) -0.018(14)
C138 0.143(15) 0.078(12) 0.104(13) -0.019(10) 0.022(11) 0.041(11)
C146 0.094(13) 0.28(2) 0.098(14) 0.004(15) 0.023(11) 0.072(15)
C1 0.31(3) 0.051(13) 0.22(3) 0.014(15) 0.06(3) -0.026(17)
C126 0.107(13) 0.23(2) 0.064(11) 0.025(12) 0.018(11) 0.023(13)
C115 0.108(14) 0.119(17) 0.19(2) 0.012(15) 0.043(14) 0.009(13)
C7 0.115(12) 0.053(10) 0.103(12) -0.008(9) 0.021(10) -0.002(9)
C129 0.146(16) 0.104(15) 0.095(14) 0.031(11) 0.007(12) -0.041(12)
C118 0.067(10) 0.27(2) 0.090(9) 0.050(13) 0.005(9) -0.046(12)
C140 0.25(3) 0.049(12) 0.18(2) 0.011(13) 0.04(2) -0.011(15)
C123 0.128(16) 0.16(2) 0.115(17) -0.056(15) 0.022(13) -0.002(14)
C144 0.15(2) 0.18(3) 0.29(4) 0.01(3) 0.03(2) -0.03(2)
C92 0.076(10) 0.107(15) 0.125(15) -0.023(12) 0.022(10) -0.026(9)
C95 0.096(12) 0.134(18) 0.105(15) 0.038(13) 0.001(11) 0.031(12)
C106 0.139(16) 0.21(2) 0.093(13) -0.020(13) 0.034(12) -0.044(15)
C128 0.091(14) 0.20(3) 0.122(17) 0.019(17) -0.023(12) 0.037(15)
C93 0.065(10) 0.185(19) 0.087(12) 0.048(12) -0.003(9) 0.028(11)
C96 0.15(2) 0.22(3) 0.15(2) 0.03(2) 0.019(17) 0.08(2)
C97 0.164(17) 0.076(12) 0.079(12) 0.016(9) 0.037(12) -0.004(11)
C91 0.125(15) 0.108(16) 0.107(14) 0.003(12) 0.023(12) 0.004(12)
C122 0.173(19) 0.17(2) 0.127(17) -0.011(16) 0.035(15) -0.036(17)
C130 0.169(19) 0.15(2) 0.144(19) 0.010(16) 0.029(16) -0.044(17)
C139 0.18(2) 0.15(2) 0.130(17) -0.037(15) 0.020(16) 0.065(17)
C23 0.21(2) 0.050(12) 0.20(2) 0.025(13) 0.035(19) 0.029(13)
C98 0.24(2) 0.053(11) 0.138(16) -0.025(11) 0.054(16) -0.060(13)
C102 0.105(14) 0.25(2) 0.17(2) 0.014(18) 0.075(14) 0.057(15)
C103 0.097(17) 0.37(4) 0.32(3) 0.01(3) 0.05(2) 0.08(2)
C142 0.063(9) 0.109(14) 0.133(14) -0.007(11) 0.008(9) -0.001(9)
C119 0.117(18) 0.33(4) 0.15(2) 0.03(2) -0.021(16) 0.01(2)
C99 0.31(3) 0.082(15) 0.130(18) 0.013(13) 0.054(19) 0.001(18)
C100 0.46(5) 0.14(3) 0.24(3) -0.03(2) 0.20(4) -0.04(3)
C132 0.30(4) 0.25(4) 0.20(3) 0.02(3) 0.06(3) -0.01(3)
C45 0.29(4) 0.088(19) 0.32(4) -0.03(2) 0.05(3) -0.07(2)
C116 0.15(2) 0.18(3) 0.27(4) -0.01(3) 0.03(2) 0.04(2)
C151 0.102(15) 0.34(3) 0.097(14) 0.02(2) 0.027(13) 0.02(2)
C131 0.25(3) 0.26(4) 0.18(3) 0.00(3) 0.01(2) 0.02(3)
C120 0.28(4) 0.27(4) 0.22(4) -0.09(3) -0.05(3) 0.06(3)
Cl7 0.111(4) 0.139(5) 0.171(5) -0.070(4) 0.040(4) 0.003(3)
C133 0.100(13) 0.19(2) 0.074(12) 0.021(12) 0.030(11) -0.017(12)
O3 0.057(6) 0.106(9) 0.109(9) 0.000(7) -0.004(6) 0.004(6)
N8 0.086(9) 0.102(12) 0.065(8) 0.030(8) 0.013(7) -0.008(8)
N7 0.038(6) 0.136(13) 0.076(9) 0.003(8) 0.015(6) -0.007(7)
C42 0.132(17) 0.078(15) 0.28(3) 0.032(17) 0.064(19) 0.015(13)
C134 0.071(11) 0.32(3) 0.122(16) 0.013(17) 0.051(11) 0.016(14)
C13C 0.095(17) 0.37(4) 0.25(3) -0.02(3) 0.044(19) 0.05(2)
C30 0.074(10) 0.039(8) 0.086(11) -0.004(7) 0.029(9) 0.023(8)
C67 0.118(13) 0.015(8) 0.21(2) -0.007(10) -0.022(13) 0.012(8)
O5 0.081(7) 0.072(8) 0.217(14) -0.023(8) 0.068(8) -0.014(6)
C143 0.071(12) 0.22(2) 0.18(2) 0.02(2) 0.011(13) -0.012(15)
O16 0.099(8) 0.117(10) 0.103(9) -0.019(7) 0.032(7) 0.001(7)
O15 0.136(12) 0.191(16) 0.116(11) 0.018(10) -0.001(9) -0.018(10)
Cl4 0.149(5) 0.150(6) 0.168(6) -0.057(4) 0.008(4) -0.047(4)
C15A 0.09(3) 0.34(3) 0.11(3) 0.04(4) -0.02(2) 0.07(4)
C15B 0.16(4) 0.45(7) 0.08(2) 0.02(4) 0.00(3) -0.02(5)
C112 0.18(3) 0.30(5) 0.26(4) 0.02(3) 0.06(3) -0.01(3)
C147 0.16(2) 0.34(3) 0.096(16) -0.007(19) 0.074(15) 0.06(2)
C18B 0.17(2) 0.29(3) 0.119(16) -0.01(2) 0.054(15) -0.05(2)
C148 0.13(2) 0.55(7) 0.25(4) -0.08(4) 0.13(2) -0.03(3)
Cl2 0.136(4) 0.128(5) 0.201(6) -0.078(5) 0.018(4) 0.004(4)
C20 0.21(2) 0.061(13) 0.18(2) -0.009(13) -0.060(18) -0.055(14)
C104 0.42(6) 0.27(5) 0.55(7) 0.01(4) -0.15(6) 0.11(4)
C18C 0.17(4) 0.30(4) 0.06(2) 0.07(3) -0.01(3) -0.01(4)
C18A 0.22(5) 0.38(6) 0.16(4) -0.07(5) 0.10(4) -0.02(5)
C13A 0.11(4) 0.41(8) 0.38(7) 0.04(7) -0.07(5) -0.04(5)
C13B 0.26(6) 0.06(3) 0.45(7) -0.06(4) -0.08(6) 0.02(3)
Cl5B 0.13(2) 0.049(15) 0.37(5) 0.09(2) 0.00(3) -0.015(14)
Cl6B 0.041(14) 0.07(2) 0.036(16) 0.028(14) 0.000(12) -0.008(13)

loop_
_atom_type_symbol
_atom_type_description
_atom_type_scat_dispersion_real
_atom_type_scat_dispersion_imag
_atom_type_scat_source
C C 0.0033 0.0016 'International Tables Vol C Tables 4.2.6.8 and 6.1.1.4'
H H 0.0000 0.0000 'International Tables Vol C Tables 4.2.6.8 and 6.1.1.4'
N N 0.0061 0.0033 'International Tables Vol C Tables 4.2.6.8 and 6.1.1.4'
O O 0.0106 0.0060 'International Tables Vol C Tables 4.2.6.8 and 6.1.1.4'
Cl Cl 0.1484 0.1585 'International Tables Vol C Tables 4.2.6.8 and 6.1.1.4'

loop_
_geom_angle_atom_site_label_1
_geom_angle_atom_site_label_2
_geom_angle_atom_site_label_3
_geom_angle
C56 C57 C58 120.0
C56 C57 N11 121.3(8)
C58 C57 N11 118.6(8)
C55 C56 C57 120.0
C56 C55 C54 120.0
C55 C54 C53 120.0
C58 C53 C54 120.0
C58 C53 N10 114.6(8)
C54 C53 N10 125.3(8)
C53 C58 C57 120.0
C32 C33 C34 120.0
C33 C32 C31 120.0
C36 C31 C32 120.0
C36 C31 N6 117.8(8)
C32 C31 N6 122.2(8)
C31 C36 C35 120.0
C34 C35 C36 120.0
C34 C35 N7 121.2(8)
C36 C35 N7 118.8(8)
C35 C34 C33 120.0
C9 C10 C11 120.0
N2 C9 C14 125.9(8)
N2 C9 C10 114.1(8)
C14 C9 C10 120.0
C9 C14 C13 120.0
C12 C13 C14 120.0
C13 C12 C11 120.0
C12 C11 C10 120.0
C12 C11 N3 123.4(8)
C10 C11 N3 116.5(8)
C78 C77 C76 120.0
C79 C78 C77 120.0
C78 C79 C80 120.0
C78 C79 N15 121.9(8)
C80 C79 N15 118.1(8)
C79 C80 C75 120.0
C76 C75 C80 120.0
C76 C75 N14 124.1(7)
C80 C75 N14 115.9(7)
C75 C76 C77 120.0
C22 C16 C17 120.0
C22 C16 N4 117.3(10)
C17 C16 N4 122.7(10)
C21 C22 C16 120.0
C22 C21 C19 120.0
C18 C19 C21 120.0
C18 C19 C20 122.2(15)
C21 C19 C20 117.8(15)
C17 C18 C19 120.0
C17 C18 Cl2 117.8(9)
C19 C18 Cl2 122.1(9)
C18 C17 C16 120.0
C27 C28 C29 120.0
C26 C27 C28 120.0
C26 C27 N5 118.7(9)
C28 C27 N5 121.3(9)
C25 C26 C27 120.0
C24 C25 C26 120.0
C24 C25 Cl3 120.0(8)
C26 C25 Cl3 120.0(8)
C25 C24 C29 120.0
C25 C24 C23 119.4(12)
C29 C24 C23 120.6(12)
C24 C29 C28 120.0
C71 C72 C73 120.0
C72 C71 C70 120.0
C72 C71 N13 120.4(9)
C70 C71 N13 119.6(9)
C69 C70 C71 120.0
C68 C69 C70 120.0
C69 C68 C73 120.0
C69 C68 C67 120.3(11)
C73 C68 C67 119.3(11)
C68 C73 C72 120.0
C68 C73 Cl7 119.3(8)
C72 C73 Cl7 120.6(8)
N9 C49 C50 119.4(11)
N9 C49 C48 120.6(11)
C50 C49 C48 120.0
C49 C50 C51 120.0
Cl5B C51 C50 134.9(18)
Cl5B C51 C46 105.0(19)
C50 C51 C46 120.0
C47 C46 C51 120.0
C47 C46 C45 120.9(18)
C51 C46 C45 119.1(18)
C48 C47 C46 120.0
C48 C47 Cl5A 120.3(11)
C46 C47 Cl5A 119.6(11)
C47 C48 C49 120.0
C61 C60 C65 120.0
C61 C60 N12 120.0(9)
C65 C60 N12 120.0(9)
C60 C61 C62 120.0
C63 C62 C61 120.0
C63 C62 Cl6B 85.7(16)
C61 C62 Cl6B 146.8(14)
C62 C63 C64 120.0
C62 C63 C66 117.6(12)
C64 C63 C66 122.4(12)
C62 C63 Cl6B 47.6(11)
C64 C63 Cl6B 158.3(9)
C66 C63 Cl6B 73.2(13)
C65 C64 C63 120.0
C65 C64 Cl6A 119.7(8)
C63 C64 Cl6A 120.1(8)
C64 C65 C60 120.0
N16 C82 C88 119.0(15)
N16 C82 C83 122.2(14)
C88 C82 C83 118.2(16)
C84 C83 C82 120.4(15)
C83 C84 C85 125.3(15)
C83 C84 Cl8 120.3(14)
C85 C84 Cl8 114.3(13)
C84 C85 C86 128.0(19)
C84 C85 C87 107.5(17)
C86 C85 C87 124(2)
C88 C87 C85 127(2)
C87 C88 C82 120.8(19)
C38 C39 C40 115.6(16)
C44 C38 C39 124.7(17)
C44 C38 N8 110.3(16)
C39 C38 N8 125.0(16)
C38 C44 C43 117(2)
C44 C43 C41 119.7(17)
C40 C41 C43 114.9(17)
C40 C41 C42 126(2)
C43 C41 C42 119(2)
C41 C40 C39 128(2)
C41 C40 Cl4 117.2(14)
C39 C40 Cl4 114.9(15)
N10 C52 O5 128.9(16)
N10 C52 N9 117.1(17)
O5 C52 N9 114.0(17)
C52 N10 C53 123.8(14)
C5 N1 C8 125.8(12)
C59 N12 C60 121.7(11)
C74 N14 C75 125.7(12)
C30 N6 C31 126.5(12)
C15 N3 C11 124.8(13)
C74 N13 C71 129.1(12)
C30 N5 C27 121.3(11)
C81 N15 C79 126.0(11)
C137 N20 C149 114.4(13)
C137 N20 C141 103.6(11)
C149 N20 C141 112.0(13)
C137 N20 C145 111.4(13)
C149 N20 C145 106.2(9)
C141 N20 C145 109.2(12)
C59 N11 C57 128.3(11)
O6 C59 N11 122.4(13)
O6 C59 N12 123.1(12)
N11 C59 N12 114.4(13)
C49 N9 C52 132.7(14)
O4 C37 N7 117.8(16)
O4 C37 N8 126.6(14)
N7 C37 N8 115.6(15)
O1 C8 N2 126.4(14)
O1 C8 N1 120.6(12)
N2 C8 N1 112.6(12)
C82 N16 C81 126.1(12)
C8 N2 C9 127.0(11)
O10 C153 O9 125.0(14)
O10 C153 O11 121.2(12)
O9 C153 O11 113.9(15)
C109 N18 C113 108.2(10)
C109 N18 C105 111.7(13)
C113 N18 C105 110.2(12)
C109 N18 C117 112.9(14)
C113 N18 C117 110.8(12)
C105 N18 C117 103.0(11)
O8 C81 N15 129.0(13)
O8 C81 N16 118.4(13)
N15 C81 N16 112.6(12)
C101 N17 C89 115.5(16)
C101 N17 C93 105.8(11)
C89 N17 C93 111.7(14)
C101 N17 C97 111.3(14)
C89 N17 C97 107.2(12)
C93 N17 C97 104.8(14)
C15 N4 C16 127.8(12)
C3 C4 C5 121.9(17)
C133 N19 C129 110.0(13)
C133 N19 C121 108.8(14)
C129 N19 C121 108.1(11)
C133 N19 C125 106.4(10)
C129 N19 C125 110.2(13)
C121 N19 C125 113.3(13)
O7 C74 N14 126.1(15)
O7 C74 N13 120.9(14)
N14 C74 N13 113.0(13)
N1 C5 C4 124.9(15)
N1 C5 C6 119.0(13)
C4 C5 C6 115.8(14)
O2 C15 N3 129.2(17)
O2 C15 N4 120.5(13)
N3 C15 N4 110.2(15)
C106 C105 N18 120.4(12)
N18 C117 C118 117.0(12)
C4 C3 C2 123.6(16)
C4 C3 Cl1 118.7(16)
C2 C3 Cl1 117.6(15)
N20 C141 C142 116.7(12)
C111 C110 C109 107.9(17)
C7 C6 C5 120.2(14)
C150 C149 N20 115.8(11)
N20 C137 C138 116.1(13)
O13 C154 O12 123.9(17)
O13 C154 O14 121.2(16)
O12 C154 O14 114.2(15)
N19 C121 C122 118.0(12)
N19 C125 C126 113.3(11)
N18 C109 C110 118.7(14)
C63 C66 Cl6B 61.3(11)
C149 C150 C151 110.4(13)
N18 C113 C114 116.5(11)
N20 C145 C146 115.1(10)
N17 C101 C102 117.7(15)
N17 C89 C90 115.6(12)
C7 C2 C3 113.7(17)
C7 C2 C1 124(2)
C3 C2 C1 122(2)
C95 C94 C93 110.0(16)
C128 C127 C126 112(2)
C91 C90 C89 113.7(15)
C115 C114 C113 103.7(12)
C112 C111 C110 110(2)
C139 C138 C137 116.8(18)
C147 C146 C145 110.3(15)
C127 C126 C125 109.2(15)
C114 C115 C116 104.7(16)
C6 C7 C2 124.6(17)
C130 C129 N19 111.3(13)
C117 C118 C119 117.6(16)
C122 C123 C124 111.5(16)
C94 C95 C96 114.4(19)
C18B C106 C105 116.6(17)
C94 C93 N17 117.1(15)
C98 C97 N17 115.0(14)
C90 C91 C92 115.9(17)
C123 C122 C121 113.2(14)
C129 C130 C131 119.0(17)
C138 C139 C140 121(2)
C97 C98 C99 110.6(16)
C103 C102 C101 107.3(16)
C104 C103 C102 89(2)
C143 C142 C141 110.5(14)
C118 C119 C120 104(2)
C98 C99 C100 113(2)
C150 C151 C15A 109(3)
C150 C151 C15B 112(2)
C132 C131 C130 127(2)
N19 C133 C134 118.1(12)
C37 N8 C38 124.3(14)
C37 N7 C35 132.3(13)
C13C C134 C133 110.9(13)
C134 C13C C13A 107(3)
C134 C13C C13B 116(3)
O3 C30 N6 126.4(15)
O3 C30 N5 121.2(13)
N6 C30 N5 112.3(14)
C142 C143 C144 117.8(19)
C148 C147 C146 113(2)
C106 C18B C18A 107(3)
C106 C18B C18C 116(2)
C62 Cl6B C63 46.7(9)
C62 Cl6B C66 90.2(16)
C63 Cl6B C66 45.5(9)

loop_
_geom_bond_atom_site_label_1
_geom_bond_atom_site_label_2
_geom_bond_distance
C57 C56 1.3900
C57 C58 1.3900
C57 N11 1.415(12)
C56 C55 1.3900
C55 C54 1.3900
C54 C53 1.3900
C53 C58 1.3900
C53 N10 1.457(14)
C33 C32 1.3900
C33 C34 1.3900
C32 C31 1.3900
C31 C36 1.3900
C31 N6 1.399(13)
C36 C35 1.3900
C35 C34 1.3900
C35 N7 1.431(15)
C10 C9 1.3900
C10 C11 1.3900
C9 N2 1.383(13)
C9 C14 1.3900
C14 C13 1.3900
C13 C12 1.3900
C12 C11 1.3900
C11 N3 1.463(14)
C77 C78 1.3900
C77 C76 1.3900
C78 C79 1.3900
C79 C80 1.3900
C79 N15 1.394(14)
C80 C75 1.3900
C75 C76 1.3900
C75 N14 1.412(13)
C16 C22 1.3900
C16 C17 1.3900
C16 N4 1.432(14)
C22 C21 1.3900
C21 C19 1.3900
C19 C18 1.3900
C19 C20 1.494(18)
C18 C17 1.3900
C18 Cl2 1.670(12)
C28 C27 1.3900
C28 C29 1.3900
C27 C26 1.3900
C27 N5 1.441(14)
C26 C25 1.3900
C25 C24 1.3900
C25 Cl3 1.681(10)
C24 C29 1.3900
C24 C23 1.518(18)
C72 C71 1.3900
C72 C73 1.3900
C71 C70 1.3900
C71 N13 1.407(14)
C70 C69 1.3900
C69 C68 1.3900
C68 C73 1.3900
C68 C67 1.612(16)
C73 Cl7 1.747(10)
C49 N9 1.365(14)
C49 C50 1.3900
C49 C48 1.3900
C50 C51 1.3900
C51 Cl5B 1.36(3)
C51 C46 1.3900
C46 C47 1.3900
C46 C45 1.52(2)
C47 C48 1.3900
C47 Cl5A 1.643(13)
C60 C61 1.3900
C60 C65 1.3900
C60 N12 1.425(14)
C61 C62 1.3900
C62 C63 1.3900
C62 Cl6B 1.41(3)
C63 C64 1.3900
C63 C66 1.55(2)
C63 Cl6B 1.91(3)
C64 C65 1.3900
C64 Cl6A 1.660(10)
C82 N16 1.358(17)
C82 C88 1.37(2)
C82 C83 1.415(19)
C83 C84 1.34(2)
C84 C85 1.46(2)
C84 Cl8 1.727(16)
C85 C86 1.48(2)
C85 C87 1.50(3)
C87 C88 1.29(2)
C39 C38 1.36(2)
C39 C40 1.3903(12)
C38 C44 1.32(2)
C38 N8 1.393(18)
C44 C43 1.43(2)
C43 C41 1.47(3)
C41 C40 1.25(3)
C41 C42 1.63(2)
C40 Cl4 1.77(2)
Cl1 C3 1.763(17)
O11 C153 1.333(17)
O10 C153 1.218(18)
O9 C153 1.319(16)
C52 N10 1.25(2)
C52 O5 1.29(2)
C52 N9 1.396(19)
O8 C81 1.191(14)
O6 C59 1.245(16)
O7 C74 1.248(16)
N1 C5 1.350(16)
N1 C8 1.420(18)
N12 C59 1.385(17)
O1 C8 1.230(15)
N14 C74 1.369(18)
O12 C154 1.307(17)
N6 C30 1.347(16)
N3 C15 1.303(17)
N13 C74 1.380(18)
N5 C30 1.381(18)
N15 C81 1.325(17)
N20 C137 1.44(2)
N20 C149 1.4603(12)
N20 C141 1.477(19)
N20 C145 1.578(17)
N11 C59 1.357(16)
C37 O4 1.251(18)
C37 N7 1.311(17)
C37 N8 1.378(19)
O2 C15 1.225(17)
O13 C154 1.181(17)
O14 C154 1.325(18)
C8 N2 1.357(16)
N16 C81 1.437(17)
N18 C109 1.471(17)
N18 C113 1.4902(9)
N18 C105 1.5002(12)
N18 C117 1.5004(12)
N17 C101 1.49(2)
N17 C89 1.49(2)
N17 C93 1.54(2)
N17 C97 1.54(2)
N4 C15 1.42(2)
C4 C3 1.29(2)
C4 C5 1.38(2)
N19 C133 1.4602(12)
N19 C129 1.4800(12)
N19 C121 1.5002(12)
N19 C125 1.530(18)
C5 C6 1.40(2)
C124 C123 1.4998(12)
C105 C106 1.49(2)
C117 C118 1.54(2)
C3 C2 1.40(3)
C141 C142 1.52(2)
C110 C111 1.47(3)
C110 C109 1.52(2)
C6 C7 1.319(19)
C149 C150 1.4601(12)
C137 C138 1.60(2)
C121 C122 1.5004(12)
C125 C126 1.543(17)
C66 Cl6B 2.08(4)
C150 C151 1.49(3)
C113 C114 1.5402(12)
C145 C146 1.58(2)
C101 C102 1.55(2)
C89 C90 1.53(2)
C2 C7 1.36(2)
C2 C1 1.61(3)
C94 C95 1.45(2)
C94 C93 1.51(2)
C127 C128 1.492(19)
C127 C126 1.516(18)
C90 C91 1.42(2)
C114 C115 1.5398(12)
C111 C112 1.4603(12)
C138 C139 1.48(2)
C146 C147 1.4604(12)
C115 C116 1.63(3)
C129 C130 1.4799(12)
C118 C119 1.5399(12)
C140 C139 1.51(3)
C123 C122 1.4998(12)
C144 C143 1.5001(13)
C92 C91 1.45(2)
C95 C96 1.51(3)
C106 C18B 1.4804(12)
C97 C98 1.47(2)
C130 C131 1.5398(13)
C98 C99 1.4999(12)
C102 C103 1.4801(13)
C103 C104 1.4797(14)
C142 C143 1.42(2)
C119 C120 1.5401(12)
C99 C100 1.54(3)
C132 C131 1.5401(13)
C151 C15A 1.5400(13)
C151 C15B 1.540(2)
C133 C134 1.5399(12)
O3 C30 1.184(17)
C134 C13C 1.5004(12)
C13C C13A 1.500(2)
C13C C13B 1.5000(14)
C147 C148 1.4599(12)
C18B C18A 1.4998(13)
C18B C18C 1.4996(13)
